data_4508628
loop_
_publ_author_name
'Wei, Kai-Ju'
'Xie, Yong-Shu'
'Ni, Jia'
'Zhang, Min'
'Liu, Qing-Liang'

_publ_section_title
;
 Syntheses, Crystal Structures, and Photoluminescent Properties of a
 Series of M(II) Coordination Polymers Containing M&#x2212;X2&#x2212;M
 Bridges: From 1-D Chains to 2-D Networks
;
_journal_issue 6
_journal_name_full 'Crystal Growth &amp; Design'
_journal_page_first 1341
_journal_paper_doi 10.1021/cg0505822
_journal_volume 6
_journal_year 2006
_chemical_formula_sum 'C25 H19 Cl4 Hg2 N7 O0'
_chemical_formula_weight 960.45
_chemical_name_systematic
;
 ?
;
_space_group_IT_number 61
_symmetry_cell_setting orthorhombic
_symmetry_space_group_name_Hall '-P 2ac 2ab'
_symmetry_space_group_name_H-M 'P b c a'
_atom_sites_solution_hydrogens geom
_atom_sites_solution_primary direct
_atom_sites_solution_secondary difmap
_audit_creation_method SHELXL-97
_cell_angle_alpha 90.00
_cell_angle_beta 90.00
_cell_angle_gamma 90.00
_cell_formula_units_Z 8
_cell_length_a 16.7768(12)
_cell_length_b 14.4667(10)
_cell_length_c 23.5340(16)
_cell_measurement_temperature 293(2)
_cell_volume 5711.8(7)
_computing_structure_refinement 'SHELXL-97 (Sheldrick, 1997)'
_computing_structure_solution 'SHELXS-97 (Sheldrick, 1990)'
_diffrn_ambient_temperature 293(2)
_diffrn_measured_fraction_theta_full 0.990
_diffrn_measured_fraction_theta_max 0.990
_diffrn_radiation_monochromator graphite
_diffrn_radiation_source 'fine-focus sealed tube'
_diffrn_radiation_type MoK\a
_diffrn_radiation_wavelength 0.71073
_diffrn_reflns_av_R_equivalents 0.0556
_diffrn_reflns_av_sigmaI/netI 0.0353
_diffrn_reflns_limit_h_max 22
_diffrn_reflns_limit_h_min -21
_diffrn_reflns_limit_k_max 18
_diffrn_reflns_limit_k_min -18
_diffrn_reflns_limit_l_max 30
_diffrn_reflns_limit_l_min -31
_diffrn_reflns_number 62225
_diffrn_reflns_theta_full 27.91
_diffrn_reflns_theta_max 27.91
_diffrn_reflns_theta_min 1.73
_exptl_absorpt_coefficient_mu 11.142
_exptl_absorpt_correction_T_max 0.1202
_exptl_absorpt_correction_T_min 0.1080
_exptl_absorpt_correction_type none
_exptl_crystal_density_diffrn 2.234
_exptl_crystal_density_method 'not measured'
_exptl_crystal_F_000 3568
_exptl_crystal_size_max 0.36
_exptl_crystal_size_mid 0.33
_exptl_crystal_size_min 0.33
_refine_diff_density_max 1.095
_refine_diff_density_min -1.045
_refine_diff_density_rms 0.133
_refine_ls_extinction_method none
_refine_ls_goodness_of_fit_ref 1.035
_refine_ls_hydrogen_treatment mixed
_refine_ls_matrix_type full
_refine_ls_number_parameters 343
_refine_ls_number_reflns 6761
_refine_ls_number_restraints 0
_refine_ls_restrained_S_all 1.035
_refine_ls_R_factor_all 0.0499
_refine_ls_R_factor_gt 0.0312
_refine_ls_shift/su_max 0.001
_refine_ls_shift/su_mean 0.000
_refine_ls_structure_factor_coef Fsqd
_refine_ls_weighting_details 'calc w=1/[\s^2^(Fo^2^)+(0.0309P)^2^+12.2716P] where P=(Fo^2^+2Fc^2^)/3'
_refine_ls_weighting_scheme calc
_refine_ls_wR_factor_gt 0.0676
_refine_ls_wR_factor_ref 0.0789
_reflns_number_gt 5167
_reflns_number_total 6761
_reflns_threshold_expression >2sigma(I)
_cod_data_source_file cg0505822sup5.cif
_cod_data_source_block b
_cod_original_sg_symbol_H-M Pbca
_cod_database_code 4508628

loop_
_symmetry_equiv_pos_as_xyz
'x, y, z'
'-x+1/2, -y, z+1/2'
'-x, y+1/2, -z+1/2'
'x+1/2, -y+1/2, -z'
'-x, -y, -z'
'x-1/2, y, -z-1/2'
'x, -y-1/2, z-1/2'
'-x-1/2, y-1/2, z'

loop_
_atom_site_label
_atom_site_type_symbol
_atom_site_fract_x
_atom_site_fract_y
_atom_site_fract_z
_atom_site_U_iso_or_equiv
_atom_site_adp_type
_atom_site_occupancy
_atom_site_symmetry_multiplicity
_atom_site_calc_flag
_atom_site_refinement_flags
C1 C 0.5425(3) 0.4264(4) 0.4363(2) 0.0439(12) Uani 1 1 d .
H1 H 0.4941 0.4546 0.4448 0.053 Uiso 1 1 calc R
C2 C 0.6064(4) 0.4808(4) 0.4240(3) 0.0556(15) Uani 1 1 d .
H2 H 0.6017 0.5448 0.4243 0.067 Uiso 1 1 calc R
C3 C 0.6773(4) 0.4397(4) 0.4113(3) 0.0553(15) Uani 1 1 d .
H3 H 0.7212 0.4756 0.4016 0.066 Uiso 1 1 calc R
C4 C 0.6837(3) 0.3447(4) 0.4127(2) 0.0466(13) Uani 1 1 d .
H4 H 0.7318 0.3154 0.4050 0.056 Uiso 1 1 calc R
C5 C 0.6161(3) 0.2946(3) 0.42600(19) 0.0335(10) Uani 1 1 d .
C6 C 0.6055(3) 0.1498(3) 0.48102(19) 0.0353(11) Uani 1 1 d .
C7 C 0.6671(4) 0.1126(4) 0.5121(3) 0.0571(16) Uani 1 1 d .
H7 H 0.7194 0.1158 0.4991 0.069 Uiso 1 1 calc R
C8 C 0.6493(4) 0.0708(5) 0.5628(3) 0.0679(19) Uani 1 1 d .
H8 H 0.6895 0.0435 0.5842 0.081 Uiso 1 1 calc R
C9 C 0.5728(4) 0.0694(5) 0.5814(3) 0.0633(17) Uani 1 1 d .
H9 H 0.5599 0.0416 0.6158 0.076 Uiso 1 1 calc R
C10 C 0.5154(4) 0.1094(5) 0.5490(3) 0.0615(17) Uani 1 1 d .
H10 H 0.4633 0.1096 0.5624 0.074 Uiso 1 1 calc R
C11 C 0.6252(3) 0.1476(3) 0.37700(19) 0.0312(10) Uani 1 1 d .
C12 C 0.6281(3) 0.0523(3) 0.3736(2) 0.0404(12) Uani 1 1 d .
H12 H 0.6270 0.0152 0.4058 0.049 Uiso 1 1 calc R
C13 C 0.6327(3) 0.0153(4) 0.3198(2) 0.0459(13) Uani 1 1 d .
H13 H 0.6362 -0.0485 0.3157 0.055 Uiso 1 1 calc R
C14 C 0.6325(3) 0.0701(3) 0.2719(2) 0.0412(12) Uani 1 1 d .
H14 H 0.6349 0.0448 0.2356 0.049 Uiso 1 1 calc R
C15 C 0.6284(3) 0.1649(3) 0.2804(2) 0.0324(10) Uani 1 1 d .
C16 C 0.6158(3) 0.3244(3) 0.2464(2) 0.0357(11) Uani 1 1 d .
C17 C 0.5485(3) 0.3578(4) 0.2730(2) 0.0461(13) Uani 1 1 d .
H17 H 0.5090 0.3176 0.2857 0.055 Uiso 1 1 calc R
C18 C 0.5410(4) 0.4507(4) 0.2803(3) 0.0555(15) Uani 1 1 d .
H18 H 0.4966 0.4748 0.2988 0.067 Uiso 1 1 calc R
C19 C 0.5996(4) 0.5087(4) 0.2603(3) 0.0582(16) Uani 1 1 d .
H19 H 0.5951 0.5724 0.2645 0.070 Uiso 1 1 calc R
C20 C 0.6645(4) 0.4708(4) 0.2339(3) 0.0536(14) Uani 1 1 d .
H20 H 0.7037 0.5101 0.2199 0.064 Uiso 1 1 calc R
C21 C 0.6327(3) 0.1997(3) 0.1783(2) 0.0372(11) Uani 1 1 d .
C22 C 0.5657(3) 0.1784(4) 0.1466(3) 0.0519(14) Uani 1 1 d .
H22 H 0.5152 0.1828 0.1627 0.062 Uiso 1 1 calc R
C23 C 0.5743(4) 0.1507(4) 0.0915(3) 0.0562(15) Uani 1 1 d .
H23 H 0.5299 0.1362 0.0696 0.067 Uiso 1 1 calc R
C24 C 0.6480(4) 0.1449(4) 0.0694(2) 0.0554(15) Uani 1 1 d .
H24 H 0.6552 0.1235 0.0325 0.066 Uiso 1 1 calc R
C25 C 0.7121(4) 0.1704(5) 0.1015(2) 0.0596(16) Uani 1 1 d .
H25 H 0.7626 0.1680 0.0852 0.072 Uiso 1 1 calc R
Cl1 Cl 0.84642(9) 0.40433(11) 0.13243(7) 0.0588(4) Uani 1 1 d .
Cl2 Cl 0.84331(11) 0.25172(12) 0.29521(6) 0.0631(4) Uani 1 1 d .
Cl3 Cl 0.41727(9) 0.16040(10) 0.35594(6) 0.0523(3) Uani 1 1 d .
Cl4 Cl 0.35960(10) 0.27966(14) 0.52639(8) 0.0718(5) Uani 1 1 d .
Hg1 Hg 0.801641(13) 0.297109(17) 0.203772(9) 0.04813(8) Uani 1 1 d .
Hg2 Hg 0.432038(13) 0.237641(16) 0.443941(9) 0.04788(7) Uani 1 1 d .
N1 N 0.5464(2) 0.3335(3) 0.43677(16) 0.0346(9) Uani 1 1 d .
N2 N 0.6199(3) 0.1959(3) 0.42859(17) 0.0393(10) Uani 1 1 d .
N3 N 0.5306(3) 0.1485(3) 0.49869(18) 0.0445(11) Uani 1 1 d .
N4 N 0.6253(2) 0.2023(3) 0.33174(16) 0.0329(8) Uani 1 1 d .
N5 N 0.6274(3) 0.2287(3) 0.23593(17) 0.0421(10) Uani 1 1 d .
N6 N 0.6740(3) 0.3793(3) 0.22729(19) 0.0415(10) Uani 1 1 d .
N7 N 0.7050(3) 0.1986(3) 0.15544(18) 0.0470(11) Uani 1 1 d .

loop_
_atom_site_aniso_label
_atom_site_aniso_U_11
_atom_site_aniso_U_22
_atom_site_aniso_U_33
_atom_site_aniso_U_23
_atom_site_aniso_U_13
_atom_site_aniso_U_12
C1 0.045(3) 0.038(3) 0.049(3) -0.005(2) -0.004(2) 0.004(2)
C2 0.072(4) 0.032(3) 0.063(4) -0.002(3) -0.007(3) -0.007(3)
C3 0.057(4) 0.051(4) 0.057(4) 0.002(3) 0.004(3) -0.020(3)
C4 0.046(3) 0.047(3) 0.048(3) -0.001(3) 0.007(2) -0.004(2)
C5 0.043(3) 0.033(3) 0.024(2) -0.0006(19) 0.0028(19) -0.003(2)
C6 0.049(3) 0.029(3) 0.027(2) 0.0066(19) -0.004(2) -0.003(2)
C7 0.046(3) 0.065(4) 0.061(4) 0.026(3) -0.006(3) 0.003(3)
C8 0.076(5) 0.069(4) 0.059(4) 0.033(3) -0.027(3) 0.001(4)
C9 0.086(5) 0.061(4) 0.043(3) 0.022(3) -0.003(3) -0.009(3)
C10 0.062(4) 0.074(4) 0.049(4) 0.030(3) 0.006(3) -0.011(3)
C11 0.031(2) 0.030(2) 0.032(2) 0.0034(19) 0.0024(19) -0.0008(19)
C12 0.049(3) 0.033(3) 0.040(3) 0.008(2) 0.005(2) 0.003(2)
C13 0.059(3) 0.028(3) 0.050(3) -0.005(2) 0.005(3) 0.004(2)
C14 0.051(3) 0.035(3) 0.037(3) -0.005(2) 0.004(2) 0.000(2)
C15 0.033(2) 0.033(3) 0.031(2) 0.002(2) 0.0060(19) -0.005(2)
C16 0.044(3) 0.036(3) 0.027(2) 0.006(2) 0.004(2) 0.001(2)
C17 0.043(3) 0.050(3) 0.045(3) 0.006(3) 0.004(2) 0.003(2)
C18 0.058(4) 0.050(4) 0.059(4) 0.010(3) 0.009(3) 0.023(3)
C19 0.083(4) 0.033(3) 0.058(4) 0.004(3) -0.006(3) 0.011(3)
C20 0.066(4) 0.036(3) 0.059(4) 0.010(3) -0.003(3) -0.011(3)
C21 0.046(3) 0.035(3) 0.030(2) -0.004(2) 0.004(2) -0.007(2)
C22 0.047(3) 0.054(4) 0.054(4) -0.009(3) 0.002(3) -0.013(3)
C23 0.060(4) 0.060(4) 0.049(3) -0.001(3) -0.019(3) -0.016(3)
C24 0.073(4) 0.065(4) 0.028(3) -0.005(3) -0.005(3) -0.009(3)
C25 0.056(4) 0.087(5) 0.036(3) -0.013(3) 0.011(3) -0.010(3)
Cl1 0.0588(9) 0.0573(9) 0.0605(9) 0.0097(7) 0.0094(7) -0.0036(7)
Cl2 0.0833(12) 0.0628(10) 0.0432(8) -0.0045(7) -0.0133(7) 0.0148(8)
Cl3 0.0604(8) 0.0477(8) 0.0490(8) -0.0071(6) -0.0162(6) 0.0065(6)
Cl4 0.0629(10) 0.0912(13) 0.0613(10) -0.0030(9) 0.0138(8) 0.0064(9)
Hg1 0.04385(12) 0.05881(15) 0.04173(12) 0.00132(10) -0.00095(9) -0.00280(10)
Hg2 0.04311(12) 0.05679(15) 0.04374(12) -0.00222(10) -0.00669(9) -0.00637(10)
N1 0.040(2) 0.031(2) 0.033(2) -0.0029(17) -0.0045(17) -0.0036(17)
N2 0.055(3) 0.030(2) 0.033(2) 0.0045(17) 0.0079(19) 0.0033(19)
N3 0.044(2) 0.051(3) 0.038(2) 0.015(2) 0.0008(19) -0.005(2)
N4 0.038(2) 0.030(2) 0.031(2) -0.0011(17) 0.0074(17) -0.0014(17)
N5 0.065(3) 0.034(2) 0.028(2) -0.0003(17) 0.011(2) -0.003(2)
N6 0.044(2) 0.037(2) 0.043(2) 0.003(2) 0.0037(19) -0.0010(19)
N7 0.042(2) 0.066(3) 0.033(2) -0.014(2) 0.0019(19) -0.006(2)

loop_
_atom_type_symbol
_atom_type_description
_atom_type_scat_dispersion_real
_atom_type_scat_dispersion_imag
_atom_type_scat_source
C C 0.0033 0.0016 'International Tables Vol C Tables 4.2.6.8 and 6.1.1.4'
H H 0.0000 0.0000 'International Tables Vol C Tables 4.2.6.8 and 6.1.1.4'
N N 0.0061 0.0033 'International Tables Vol C Tables 4.2.6.8 and 6.1.1.4'
O O 0.0106 0.0060 'International Tables Vol C Tables 4.2.6.8 and 6.1.1.4'
Hg Hg -2.3894 9.2266 'International Tables Vol C Tables 4.2.6.8 and 6.1.1.4'
Cl Cl 0.1484 0.1585 'International Tables Vol C Tables 4.2.6.8 and 6.1.1.4'

loop_
_geom_angle_atom_site_label_1
_geom_angle_atom_site_label_2
_geom_angle_atom_site_label_3
_geom_angle
N1 C1 C2 122.7(5)
N1 C1 H1 118.6
C2 C1 H1 118.6
C1 C2 C3 118.8(6)
C1 C2 H2 120.6
C3 C2 H2 120.6
C2 C3 C4 119.8(5)
C2 C3 H3 120.1
C4 C3 H3 120.1
C3 C4 C5 117.7(5)
C3 C4 H4 121.1
C5 C4 H4 121.1
N1 C5 C4 123.1(5)
N1 C5 N2 117.2(4)
C4 C5 N2 119.7(4)
N3 C6 C7 122.7(5)
N3 C6 N2 116.2(4)
C7 C6 N2 121.0(5)
C8 C7 C6 118.2(6)
C8 C7 H7 120.9
C6 C7 H7 120.9
C9 C8 C7 119.6(6)
C9 C8 H8 120.2
C7 C8 H8 120.2
C8 C9 C10 118.8(6)
C8 C9 H9 120.6
C10 C9 H9 120.6
N3 C10 C9 122.9(6)
N3 C10 H10 118.6
C9 C10 H10 118.6
N4 C11 C12 123.2(4)
N4 C11 N2 113.5(4)
C12 C11 N2 123.3(4)
C13 C12 C11 116.3(5)
C13 C12 H12 121.8
C11 C12 H12 121.8
C12 C13 C14 121.9(5)
C12 C13 H13 119.0
C14 C13 H13 119.0
C13 C14 C15 116.7(5)
C13 C14 H14 121.6
C15 C14 H14 121.6
N4 C15 C14 122.5(4)
N4 C15 N5 114.4(4)
C14 C15 N5 123.1(4)
N6 C16 C17 122.9(5)
N6 C16 N5 115.0(4)
C17 C16 N5 122.1(5)
C18 C17 C16 118.7(5)
C18 C17 H17 120.7
C16 C17 H17 120.7
C17 C18 C19 119.5(6)
C17 C18 H18 120.3
C19 C18 H18 120.3
C20 C19 C18 118.7(5)
C20 C19 H19 120.7
C18 C19 H19 120.7
N6 C20 C19 122.8(5)
N6 C20 H20 118.6
C19 C20 H20 118.6
N7 C21 C22 121.5(5)
N7 C21 N5 116.5(4)
C22 C21 N5 121.9(5)
C23 C22 C21 119.4(5)
C23 C22 H22 120.3
C21 C22 H22 120.3
C24 C23 C22 118.9(5)
C24 C23 H23 120.5
C22 C23 H23 120.5
C23 C24 C25 119.6(5)
C23 C24 H24 120.2
C25 C24 H24 120.2
N7 C25 C24 122.4(6)
N7 C25 H25 118.8
C24 C25 H25 118.8
Cl2 Hg1 Cl1 136.42(6)
Cl2 Hg1 N7 117.41(12)
Cl1 Hg1 N7 104.98(12)
Cl2 Hg1 N6 100.58(11)
Cl1 Hg1 N6 96.60(10)
N7 Hg1 N6 79.19(15)
Cl3 Hg2 Cl4 141.67(6)
Cl3 Hg2 N1 107.35(10)
Cl4 Hg2 N1 108.85(11)
Cl3 Hg2 N3 106.33(11)
Cl4 Hg2 N3 92.89(11)
N1 Hg2 N3 78.45(14)
C5 N1 C1 117.8(4)
C5 N1 Hg2 118.7(3)
C1 N1 Hg2 123.0(3)
C11 N2 C6 121.9(4)
C11 N2 C5 117.5(4)
C6 N2 C5 119.8(4)
C6 N3 C10 117.7(5)
C6 N3 Hg2 117.8(3)
C10 N3 Hg2 123.8(4)
C15 N4 C11 119.3(4)
C15 N5 C16 121.1(4)
C15 N5 C21 121.3(4)
C16 N5 C21 117.4(4)
C16 N6 C20 117.4(5)
C16 N6 Hg1 114.6(3)
C20 N6 Hg1 126.4(4)
C21 N7 C25 117.9(5)
C21 N7 Hg1 114.3(3)
C25 N7 Hg1 124.2(4)

loop_
_geom_bond_atom_site_label_1
_geom_bond_atom_site_label_2
_geom_bond_distance
C1 N1 1.346(7)
C1 C2 1.361(8)
C1 H1 0.9300
C2 C3 1.364(8)
C2 H2 0.9300
C3 C4 1.379(8)
C3 H3 0.9300
C4 C5 1.382(7)
C4 H4 0.9300
C5 N1 1.322(6)
C5 N2 1.431(6)
C6 N3 1.322(6)
C6 C7 1.376(7)
C6 N2 1.423(6)
C7 C8 1.370(8)
C7 H7 0.9300
C8 C9 1.357(9)
C8 H8 0.9300
C9 C10 1.359(9)
C9 H9 0.9300
C10 N3 1.336(7)
C10 H10 0.9300
C11 N4 1.326(6)
C11 C12 1.383(7)
C11 N2 1.403(6)
C12 C13 1.375(7)
C12 H12 0.9300
C13 C14 1.378(7)
C13 H13 0.9300
C14 C15 1.388(7)
C14 H14 0.9300
C15 N4 1.324(6)
C15 N5 1.396(6)
C16 N6 1.335(6)
C16 C17 1.380(7)
C16 N5 1.419(6)
C17 C18 1.361(8)
C17 H17 0.9300
C18 C19 1.376(9)
C18 H18 0.9300
C19 C20 1.369(8)
C19 H19 0.9300
C20 N6 1.342(7)
C20 H20 0.9300
C21 N7 1.328(6)
C21 C22 1.383(7)
C21 N5 1.423(6)
C22 C23 1.365(8)
C22 H22 0.9300
C23 C24 1.343(8)
C23 H23 0.9300
C24 C25 1.364(8)
C24 H24 0.9300
C25 N7 1.340(7)
C25 H25 0.9300
Cl1 Hg1 2.4061(15)
Cl2 Hg1 2.3560(15)
Cl3 Hg2 2.3663(14)
Cl4 Hg2 2.3689(17)
Hg1 N7 2.439(4)
Hg1 N6 2.511(4)
Hg2 N1 2.373(4)
Hg2 N3 2.462(4)

loop_
_geom_torsion_atom_site_label_1
_geom_torsion_atom_site_label_2
_geom_torsion_atom_site_label_3
_geom_torsion_atom_site_label_4
_geom_torsion
N1 C1 C2 C3 0.3(9)
C1 C2 C3 C4 -1.9(9)
C2 C3 C4 C5 1.5(9)
C3 C4 C5 N1 0.6(8)
C3 C4 C5 N2 -179.3(5)
N3 C6 C7 C8 1.6(9)
N2 C6 C7 C8 178.7(6)
C6 C7 C8 C9 -1.8(10)
C7 C8 C9 C10 0.4(11)
C8 C9 C10 N3 1.5(11)
N4 C11 C12 C13 1.2(7)
N2 C11 C12 C13 179.6(5)
C11 C12 C13 C14 -1.6(8)
C12 C13 C14 C15 0.9(8)
C13 C14 C15 N4 0.4(8)
C13 C14 C15 N5 -179.8(5)
N6 C16 C17 C18 -0.2(8)
N5 C16 C17 C18 -178.6(5)
C16 C17 C18 C19 1.2(9)
C17 C18 C19 C20 -0.7(9)
C18 C19 C20 N6 -0.8(9)
N7 C21 C22 C23 3.6(9)
N5 C21 C22 C23 -179.8(5)
C21 C22 C23 C24 0.1(9)
C22 C23 C24 C25 -2.9(10)
C23 C24 C25 N7 2.3(10)
C4 C5 N1 C1 -2.1(7)
N2 C5 N1 C1 177.8(4)
C4 C5 N1 Hg2 170.1(4)
N2 C5 N1 Hg2 -10.0(5)
C2 C1 N1 C5 1.6(8)
C2 C1 N1 Hg2 -170.2(4)
Cl3 Hg2 N1 C5 -59.9(3)
Cl4 Hg2 N1 C5 132.9(3)
N3 Hg2 N1 C5 43.8(3)
Cl3 Hg2 N1 C1 111.8(4)
Cl4 Hg2 N1 C1 -55.4(4)
N3 Hg2 N1 C1 -144.5(4)
N4 C11 N2 C6 169.2(4)
C12 C11 N2 C6 -9.4(7)
N4 C11 N2 C5 -0.4(6)
C12 C11 N2 C5 -179.0(5)
N3 C6 N2 C11 -97.0(6)
C7 C6 N2 C11 85.8(6)
N3 C6 N2 C5 72.4(6)
C7 C6 N2 C5 -104.8(6)
N1 C5 N2 C11 106.4(5)
C4 C5 N2 C11 -73.7(6)
N1 C5 N2 C6 -63.5(6)
C4 C5 N2 C6 116.5(5)
C7 C6 N3 C10 0.1(8)
N2 C6 N3 C10 -177.1(5)
C7 C6 N3 Hg2 171.4(4)
N2 C6 N3 Hg2 -5.8(6)
C9 C10 N3 C6 -1.7(10)
C9 C10 N3 Hg2 -172.5(5)
Cl3 Hg2 N3 C6 69.3(4)
Cl4 Hg2 N3 C6 -144.3(4)
N1 Hg2 N3 C6 -35.6(4)
Cl3 Hg2 N3 C10 -120.0(5)
Cl4 Hg2 N3 C10 26.4(5)
N1 Hg2 N3 C10 135.1(5)
C14 C15 N4 C11 -0.8(7)
N5 C15 N4 C11 179.4(4)
C12 C11 N4 C15 0.0(7)
N2 C11 N4 C15 -178.6(4)
N4 C15 N5 C16 -6.0(7)
C14 C15 N5 C16 174.2(5)
N4 C15 N5 C21 178.1(4)
C14 C15 N5 C21 -1.7(8)
N6 C16 N5 C15 122.6(5)
C17 C16 N5 C15 -58.9(7)
N6 C16 N5 C21 -61.4(6)
C17 C16 N5 C21 117.1(5)
N7 C21 N5 C15 -93.9(6)
C22 C21 N5 C15 89.3(7)
N7 C21 N5 C16 90.0(6)
C22 C21 N5 C16 -86.7(6)
C17 C16 N6 C20 -1.3(8)
N5 C16 N6 C20 177.2(5)
C17 C16 N6 Hg1 165.3(4)
N5 C16 N6 Hg1 -16.2(5)
C19 C20 N6 C16 1.8(9)
C19 C20 N6 Hg1 -163.0(4)
Cl2 Hg1 N6 C16 -68.2(4)
Cl1 Hg1 N6 C16 152.0(3)
N7 Hg1 N6 C16 48.0(4)
Cl2 Hg1 N6 C20 97.0(5)
Cl1 Hg1 N6 C20 -42.8(5)
N7 Hg1 N6 C20 -146.9(5)
C22 C21 N7 C25 -4.2(8)
N5 C21 N7 C25 179.0(5)
C22 C21 N7 Hg1 155.4(4)
N5 C21 N7 Hg1 -21.4(6)
C24 C25 N7 C21 1.3(10)
C24 C25 N7 Hg1 -156.1(5)
Cl2 Hg1 N7 C21 69.4(4)
Cl1 Hg1 N7 C21 -121.0(4)
N6 Hg1 N7 C21 -27.0(4)
Cl2 Hg1 N7 C25 -132.5(5)
Cl1 Hg1 N7 C25 37.1(5)
N6 Hg1 N7 C25 131.1(5)
